data_1559587
loop_
_publ_author_name
'Suzuki, Akane'
'Guo, Xueying'
'Lin, Zhenyang'
'Yamashita, Makoto'

_publ_section_title
;
 Nucleophilic reactivity of the gold atom in a diarylborylgold(i) complex
 toward polar multiple bonds.
;
_journal_issue 3
_journal_name_full 'Chemical science'
_journal_page_first 917
_journal_page_last 928
_journal_paper_doi 10.1039/d0sc05478j
_journal_volume 12
_journal_year 2020
_chemical_formula_moiety 'C54 H60 Au B N2 O'
_chemical_formula_sum 'C54 H60 Au B N2 O'
_chemical_formula_weight 960.81
_space_group_crystal_system orthorhombic
_space_group_IT_number 61
_space_group_name_Hall '-P 2ac 2ab'
_space_group_name_H-M_alt 'P b c a'
_atom_sites_solution_hydrogens geom
_audit_creation_method SHELXL-2016/6
_audit_update_record
;
2020-07-30 deposited with the CCDC.	2020-11-25 downloaded from the CCDC.
;
_cell_angle_alpha 90
_cell_angle_beta 90
_cell_angle_gamma 90
_cell_formula_units_Z 8
_cell_length_a 18.4407(4)
_cell_length_b 23.6412(5)
_cell_length_c 21.2380(5)
_cell_measurement_reflns_used 18559
_cell_measurement_temperature 93(2)
_cell_measurement_theta_max 31.8530
_cell_measurement_theta_min 1.9550
_cell_volume 9258.9(4)
_computing_cell_refinement
;
CrysAlisPro 1.171.39.46 (Rigaku Oxford Diffraction, 2018)
;
_computing_data_collection
;
CrysAlisPro 1.171.39.46 (Rigaku Oxford Diffraction, 2018)
;
_computing_data_reduction
;
CrysAlisPro 1.171.39.46 (Rigaku Oxford Diffraction, 2018)
;
_computing_molecular_graphics 'Yadokari-XG 2009(Wakita Nemoto et al.)'
_computing_publication_material 'Yadokari-XG 2009(Wakita,Nemoto et al.)'
_computing_structure_refinement 'SHELXL-2018/3 (Sheldrick, 2018)'
_computing_structure_solution 'SHELXT 2018/2 (Sheldrick, 2018)'
_diffrn_ambient_temperature 93(2)
_diffrn_detector 'CCD plate'
_diffrn_detector_type HyPix
_diffrn_measured_fraction_theta_full 1.000
_diffrn_measured_fraction_theta_max 1.000
_diffrn_measurement_device 'four-circle diffractometer'
_diffrn_measurement_device_type 'XtaLAB Synergy R, HyPix'
_diffrn_radiation_monochromator mirror
_diffrn_radiation_probe x-ray
_diffrn_radiation_type MoK\a
_diffrn_radiation_wavelength 0.71073
_diffrn_reflns_av_R_equivalents 0.0546
_diffrn_reflns_av_unetI/netI 0.0380
_diffrn_reflns_Laue_measured_fraction_full 1.000
_diffrn_reflns_Laue_measured_fraction_max 1.000
_diffrn_reflns_limit_h_max 23
_diffrn_reflns_limit_h_min -22
_diffrn_reflns_limit_k_max 30
_diffrn_reflns_limit_k_min -29
_diffrn_reflns_limit_l_max 25
_diffrn_reflns_limit_l_min -27
_diffrn_reflns_number 63633
_diffrn_reflns_point_group_measured_fraction_full 1.000
_diffrn_reflns_point_group_measured_fraction_max 1.000
_diffrn_reflns_theta_full 25.242
_diffrn_reflns_theta_max 27.499
_diffrn_reflns_theta_min 1.697
_diffrn_source 'micro-focus sealed X-ray tube'
_diffrn_source_type 'Mova (Mo) X-ray Source'
_exptl_absorpt_coefficient_mu 3.217
_exptl_absorpt_correction_T_max 1.00000
_exptl_absorpt_correction_T_min 0.22494
_exptl_absorpt_correction_type multi-scan
_exptl_absorpt_process_details
;
CrysAlisPro 1.171.39.46 (Rigaku Oxford Diffraction, 2018)
Empirical absorption correction using spherical harmonics,
 implemented in SCALE3 ABSPACK scaling algorithm.
;
_exptl_crystal_colour colorless
_exptl_crystal_density_diffrn 1.379
_exptl_crystal_description plate
_exptl_crystal_F_000 3920
_exptl_crystal_size_max 0.150
_exptl_crystal_size_mid 0.060
_exptl_crystal_size_min 0.040
_refine_diff_density_max 1.362
_refine_diff_density_min -0.618
_refine_diff_density_rms 0.093
_refine_ls_extinction_method none
_refine_ls_goodness_of_fit_ref 1.021
_refine_ls_hydrogen_treatment constr
_refine_ls_matrix_type full
_refine_ls_number_parameters 542
_refine_ls_number_reflns 10630
_refine_ls_number_restraints 0
_refine_ls_restrained_S_all 1.021
_refine_ls_R_factor_all 0.0482
_refine_ls_R_factor_gt 0.0303
_refine_ls_shift/su_max 0.005
_refine_ls_shift/su_mean 0.000
_refine_ls_structure_factor_coef Fsqd
_refine_ls_weighting_details 'w=1/[\s^2^(Fo^2^)+(0.0185P)^2^+8.1253P] where P=(Fo^2^+2Fc^2^)/3'
_refine_ls_weighting_scheme calc
_refine_ls_wR_factor_gt 0.0530
_refine_ls_wR_factor_ref 0.0570
_reflns_Friedel_coverage 0.000
_reflns_number_gt 8290
_reflns_number_total 10630
_reflns_threshold_expression 'I > 2\s(I)'
_cod_data_source_file d0sc05478j3.cif
_cod_data_source_block 8
_cod_depositor_comments
;Adding full bibliography for 1559577--1559587.cif.

 Adding full bibliography for 1559577--1559587.cif.
;
_cod_database_code 1559587
_shelx_shelxl_version_number 2016/6
_shelx_space_group_comment
;
The symmetry employed for this shelxl refinement is uniquely defined
by the following loop, which should always be used as a source of
symmetry information in preference to the above space-group names.
They are only intended as comments.
;
_shelx_estimated_absorpt_t_min 0.644
_shelx_estimated_absorpt_t_max 0.882
_oxdiff_exptl_absorpt_empirical_full_min 0.332
_oxdiff_exptl_absorpt_empirical_full_max 2.708
_oxdiff_exptl_absorpt_empirical_details
;
Empirical correction (ABSPACK) includes:
- Absorption correction using spherical harmonics
- Frame scaling
- B-factor correction
;

loop_
_space_group_symop_operation_xyz
'x, y, z'
'-x+1/2, -y, z+1/2'
'x+1/2, -y+1/2, -z'
'-x, y+1/2, -z+1/2'
'-x, -y, -z'
'x-1/2, y, -z-1/2'
'-x-1/2, y-1/2, z'
'x, -y-1/2, z-1/2'

loop_
_atom_site_label
_atom_site_type_symbol
_atom_site_fract_x
_atom_site_fract_y
_atom_site_fract_z
_atom_site_U_iso_or_equiv
_atom_site_adp_type
_atom_site_occupancy
_atom_site_site_symmetry_order
_atom_site_calc_flag
_atom_site_refinement_flags_posn
_atom_site_refinement_flags_adp
_atom_site_refinement_flags_occupancy
_atom_site_disorder_assembly
_atom_site_disorder_group
Au1 Au 0.72816(2) 0.70892(2) 0.74597(2) 0.01162(3) Uani 1 1 d . . . . .
C1 C 0.74373(14) 0.72458(11) 0.65284(12) 0.0118(5) Uani 1 1 d . . . . .
N1 N 0.74084(12) 0.68969(9) 0.60226(10) 0.0130(4) Uani 1 1 d . . . . .
C2 C 0.76384(15) 0.71645(11) 0.54793(12) 0.0176(6) Uani 1 1 d . . . . .
H2 H 0.766636 0.700508 0.506939 0.021 Uiso 1 1 calc R U . . .
C3 C 0.78142(15) 0.76947(11) 0.56467(12) 0.0162(6) Uani 1 1 d . . . . .
H3 H 0.799100 0.798386 0.537661 0.019 Uiso 1 1 calc R U . . .
N2 N 0.76889(12) 0.77404(9) 0.62885(10) 0.0128(4) Uani 1 1 d . . . . .
C4 C 0.71564(16) 0.63146(11) 0.60356(12) 0.0169(6) Uani 1 1 d . . . . .
C5 C 0.64216(16) 0.62136(12) 0.59092(13) 0.0202(6) Uani 1 1 d . . . . .
C6 C 0.61988(18) 0.56489(12) 0.59054(15) 0.0276(7) Uani 1 1 d . . . . .
H6 H 0.570535 0.556174 0.582128 0.033 Uiso 1 1 calc R U . . .
C7 C 0.66821(18) 0.52148(13) 0.60215(16) 0.0311(8) Uani 1 1 d . . . . .
H7 H 0.651782 0.483391 0.601904 0.037 Uiso 1 1 calc R U . . .
C8 C 0.74024(17) 0.53315(12) 0.61412(15) 0.0264(7) Uani 1 1 d . . . . .
H8 H 0.772958 0.502914 0.621930 0.032 Uiso 1 1 calc R U . . .
C9 C 0.76574(17) 0.58883(11) 0.61492(13) 0.0199(6) Uani 1 1 d . . . . .
C10 C 0.58778(16) 0.66840(13) 0.58007(15) 0.0267(7) Uani 1 1 d . . . . .
H10 H 0.614921 0.705020 0.579388 0.032 Uiso 1 1 calc R U . . .
C11 C 0.5497(2) 0.66166(15) 0.51638(18) 0.0438(10) Uani 1 1 d . . . . .
H11 H 0.586067 0.660745 0.482719 0.066 Uiso 1 1 calc R U . . .
H11A H 0.516810 0.693624 0.509595 0.066 Uiso 1 1 calc R U . . .
H11B H 0.521998 0.626305 0.516089 0.066 Uiso 1 1 calc R U . . .
C12 C 0.5330(2) 0.67108(19) 0.6339(2) 0.0502(11) Uani 1 1 d . . . . .
H12 H 0.504638 0.636017 0.634819 0.075 Uiso 1 1 calc R U . . .
H12A H 0.500372 0.703298 0.627399 0.075 Uiso 1 1 calc R U . . .
H12B H 0.558710 0.675636 0.673917 0.075 Uiso 1 1 calc R U . . .
C13 C 0.84547(16) 0.60061(12) 0.62902(14) 0.0211(6) Uani 1 1 d . . . . .
H13 H 0.854135 0.642011 0.622975 0.025 Uiso 1 1 calc R U . . .
C14 C 0.86329(18) 0.58612(14) 0.69724(15) 0.0304(7) Uani 1 1 d . . . . .
H14 H 0.854187 0.545825 0.704612 0.046 Uiso 1 1 calc R U . . .
H14A H 0.832703 0.608700 0.725386 0.046 Uiso 1 1 calc R U . . .
H14B H 0.914437 0.594537 0.705563 0.046 Uiso 1 1 calc R U . . .
C15 C 0.89501(17) 0.56861(13) 0.58352(16) 0.0279(7) Uani 1 1 d . . . . .
H15 H 0.886239 0.527884 0.587458 0.042 Uiso 1 1 calc R U . . .
H15A H 0.945772 0.576817 0.593692 0.042 Uiso 1 1 calc R U . . .
H15B H 0.884765 0.580648 0.540271 0.042 Uiso 1 1 calc R U . . .
C16 C 0.77854(15) 0.82512(11) 0.66543(12) 0.0145(5) Uani 1 1 d . . . . .
C17 C 0.84720(16) 0.83642(12) 0.68980(13) 0.0201(6) Uani 1 1 d . . . . .
C18 C 0.85432(17) 0.88498(12) 0.72704(15) 0.0264(7) Uani 1 1 d . . . . .
H18 H 0.900118 0.893881 0.744963 0.032 Uiso 1 1 calc R U . . .
C19 C 0.79594(17) 0.92014(12) 0.73818(15) 0.0278(7) Uani 1 1 d . . . . .
H19 H 0.801789 0.952776 0.763780 0.033 Uiso 1 1 calc R U . . .
C20 C 0.72913(18) 0.90803(11) 0.71223(14) 0.0239(6) Uani 1 1 d . . . . .
H20 H 0.689383 0.932535 0.720360 0.029 Uiso 1 1 calc R U . . .
C21 C 0.71874(15) 0.86047(11) 0.67426(13) 0.0176(6) Uani 1 1 d . . . . .
C22 C 0.91152(15) 0.79784(12) 0.67985(13) 0.0206(6) Uani 1 1 d . . . . .
H22 H 0.897647 0.769047 0.647533 0.025 Uiso 1 1 calc R U . . .
C23 C 0.97770(17) 0.83020(15) 0.65492(16) 0.0306(8) Uani 1 1 d . . . . .
H23 H 0.965303 0.848473 0.614920 0.046 Uiso 1 1 calc R U . . .
H23A H 1.017913 0.803758 0.648294 0.046 Uiso 1 1 calc R U . . .
H23B H 0.992147 0.859028 0.685607 0.046 Uiso 1 1 calc R U . . .
C24 C 0.92835(17) 0.76634(13) 0.74146(14) 0.0269(6) Uani 1 1 d . . . . .
H24 H 0.935911 0.793822 0.775381 0.040 Uiso 1 1 calc R U . . .
H24A H 0.972291 0.743544 0.736039 0.040 Uiso 1 1 calc R U . . .
H24B H 0.887575 0.741586 0.752241 0.040 Uiso 1 1 calc R U . . .
C25 C 0.64473(16) 0.84792(12) 0.64621(14) 0.0215(6) Uani 1 1 d . . . . .
H25 H 0.651055 0.817439 0.614030 0.026 Uiso 1 1 calc R U . . .
C26 C 0.59271(19) 0.82587(17) 0.69631(19) 0.0444(10) Uani 1 1 d . . . . .
H26 H 0.613968 0.792669 0.716882 0.067 Uiso 1 1 calc R U . . .
H26A H 0.546656 0.815284 0.676530 0.067 Uiso 1 1 calc R U . . .
H26B H 0.584073 0.855466 0.727733 0.067 Uiso 1 1 calc R U . . .
C27 C 0.61240(19) 0.89948(13) 0.61295(17) 0.0342(8) Uani 1 1 d . . . . .
H27 H 0.604702 0.929861 0.643630 0.051 Uiso 1 1 calc R U . . .
H27A H 0.565932 0.889110 0.593760 0.051 Uiso 1 1 calc R U . . .
H27B H 0.645842 0.912512 0.580155 0.051 Uiso 1 1 calc R U . . .
C28 C 0.72386(14) 0.69839(10) 0.84381(12) 0.0133(5) Uani 1 1 d . . . . .
C29 C 0.76318(15) 0.75050(11) 0.86811(12) 0.0149(5) Uani 1 1 d . . . . .
C30 C 0.83561(15) 0.74946(13) 0.88773(13) 0.0200(6) Uani 1 1 d . . . . .
H30 H 0.861157 0.714568 0.888457 0.024 Uiso 1 1 calc R U . . .
C31 C 0.87084(17) 0.79907(13) 0.90626(14) 0.0269(7) Uani 1 1 d . . . . .
H31 H 0.920075 0.797492 0.919307 0.032 Uiso 1 1 calc R U . . .
C32 C 0.83523(19) 0.85007(13) 0.90586(14) 0.0288(8) Uani 1 1 d . . . . .
H32 H 0.859705 0.883725 0.917910 0.035 Uiso 1 1 calc R U . . .
C33 C 0.76259(19) 0.85181(12) 0.88750(14) 0.0291(7) Uani 1 1 d . . . . .
H33 H 0.737188 0.886765 0.887735 0.035 Uiso 1 1 calc R U . . .
C34 C 0.72754(18) 0.80310(12) 0.86905(13) 0.0226(6) Uani 1 1 d . . . . .
H34 H 0.678100 0.805073 0.856670 0.027 Uiso 1 1 calc R U . . .
C35 C 0.64976(15) 0.69279(11) 0.87539(13) 0.0145(5) Uani 1 1 d . . . . .
C36 C 0.64510(17) 0.69453(12) 0.94087(13) 0.0218(6) Uani 1 1 d . . . . .
H36 H 0.688147 0.698459 0.965055 0.026 Uiso 1 1 calc R U . . .
C37 C 0.57889(17) 0.69066(13) 0.97132(14) 0.0258(7) Uani 1 1 d . . . . .
H37 H 0.576758 0.692524 1.015967 0.031 Uiso 1 1 calc R U . . .
C38 C 0.51587(16) 0.68407(13) 0.93679(15) 0.0256(7) Uani 1 1 d . . . . .
H38 H 0.470332 0.681579 0.957525 0.031 Uiso 1 1 calc R U . . .
C39 C 0.51963(16) 0.68114(14) 0.87212(15) 0.0249(7) Uani 1 1 d . . . . .
H39 H 0.476635 0.675601 0.848266 0.030 Uiso 1 1 calc R U . . .
C40 C 0.58603(15) 0.68624(12) 0.84148(13) 0.0195(6) Uani 1 1 d . . . . .
H40 H 0.587725 0.685217 0.796789 0.023 Uiso 1 1 calc R U . . .
O1 O 0.76926(10) 0.64950(7) 0.86263(8) 0.0155(4) Uani 1 1 d . . . . .
B1 B 0.75400(18) 0.59397(13) 0.86036(14) 0.0169(7) Uani 1 1 d . . . . .
C41 C 0.81825(16) 0.55275(11) 0.88079(13) 0.0180(6) Uani 1 1 d . . . . .
C42 C 0.86176(16) 0.55937(12) 0.93482(13) 0.0201(6) Uani 1 1 d . . . . .
C43 C 0.91845(17) 0.52120(13) 0.94590(15) 0.0255(7) Uani 1 1 d . . . . .
H43 H 0.947841 0.525868 0.982271 0.031 Uiso 1 1 calc R U . . .
C44 C 0.93268(17) 0.47700(13) 0.90532(16) 0.0287(7) Uani 1 1 d . . . . .
H44 H 0.971704 0.451840 0.913598 0.034 Uiso 1 1 calc R U . . .
C45 C 0.88984(18) 0.46950(13) 0.85254(15) 0.0289(7) Uani 1 1 d . . . . .
H45 H 0.899236 0.439344 0.824123 0.035 Uiso 1 1 calc R U . . .
C46 C 0.83280(16) 0.50672(12) 0.84165(14) 0.0238(7) Uani 1 1 d . . . . .
H46 H 0.802509 0.500560 0.806119 0.029 Uiso 1 1 calc R U . . .
C47 C 0.84754(18) 0.60548(13) 0.98231(15) 0.0286(7) Uani 1 1 d . . . . .
H47 H 0.856435 0.642423 0.962863 0.043 Uiso 1 1 calc R U . . .
H47A H 0.879931 0.600598 1.018487 0.043 Uiso 1 1 calc R U . . .
H47B H 0.797024 0.603374 0.996438 0.043 Uiso 1 1 calc R U . . .
C48 C 0.67941(16) 0.56602(11) 0.83758(13) 0.0191(6) Uani 1 1 d . . . . .
C49 C 0.63803(17) 0.53411(12) 0.88048(15) 0.0250(7) Uani 1 1 d . . . . .
C50 C 0.57488(17) 0.50819(13) 0.86046(16) 0.0305(7) Uani 1 1 d . . . . .
H50 H 0.547237 0.486549 0.889524 0.037 Uiso 1 1 calc R U . . .
C51 C 0.55117(17) 0.51319(13) 0.79880(18) 0.0328(8) Uani 1 1 d . . . . .
H51 H 0.507685 0.495104 0.785774 0.039 Uiso 1 1 calc R U . . .
C52 C 0.59107(16) 0.54456(12) 0.75649(16) 0.0284(7) Uani 1 1 d . . . . .
H52 H 0.575003 0.548319 0.714194 0.034 Uiso 1 1 calc R U . . .
C53 C 0.65473(16) 0.57064(12) 0.77572(15) 0.0228(6) Uani 1 1 d . . . . .
H53 H 0.682017 0.592040 0.746192 0.027 Uiso 1 1 calc R U . . .
C54 C 0.6613(2) 0.52884(16) 0.94851(16) 0.0384(9) Uani 1 1 d . . . . .
H54 H 0.621679 0.512302 0.973201 0.058 Uiso 1 1 calc R U . . .
H54A H 0.673050 0.566381 0.965176 0.058 Uiso 1 1 calc R U . . .
H54B H 0.704075 0.504415 0.951238 0.058 Uiso 1 1 calc R U . . .

loop_
_atom_site_aniso_label
_atom_site_aniso_U_11
_atom_site_aniso_U_22
_atom_site_aniso_U_33
_atom_site_aniso_U_23
_atom_site_aniso_U_13
_atom_site_aniso_U_12
Au1 0.01529(6) 0.01085(5) 0.00873(5) 0.00039(4) -0.00036(4) -0.00129(4)
C1 0.0127(13) 0.0108(12) 0.0119(12) 0.0005(9) -0.0006(10) 0.0039(10)
N1 0.0161(12) 0.0120(10) 0.0109(10) -0.0004(8) -0.0015(9) 0.0016(9)
C2 0.0223(15) 0.0206(14) 0.0099(12) 0.0019(10) -0.0009(11) 0.0007(12)
C3 0.0205(15) 0.0178(13) 0.0103(12) 0.0041(10) 0.0017(11) -0.0011(11)
N2 0.0142(12) 0.0125(10) 0.0118(10) -0.0003(8) -0.0008(9) -0.0013(9)
C4 0.0278(16) 0.0116(12) 0.0114(12) -0.0025(10) -0.0014(11) -0.0008(11)
C5 0.0237(16) 0.0181(14) 0.0187(14) -0.0022(11) -0.0067(12) -0.0004(12)
C6 0.0277(17) 0.0223(16) 0.0327(17) -0.0065(13) -0.0067(14) -0.0066(13)
C7 0.040(2) 0.0160(15) 0.0371(19) -0.0013(14) -0.0058(16) -0.0077(14)
C8 0.0329(18) 0.0145(14) 0.0319(17) -0.0015(12) -0.0028(14) 0.0041(13)
C9 0.0298(17) 0.0143(13) 0.0155(13) -0.0007(10) -0.0017(13) -0.0014(12)
C10 0.0213(16) 0.0220(15) 0.0369(18) -0.0009(13) -0.0116(14) -0.0016(12)
C11 0.051(2) 0.035(2) 0.045(2) 0.0036(17) -0.0270(19) 0.0005(18)
C12 0.042(2) 0.056(3) 0.052(3) -0.002(2) -0.0020(19) 0.022(2)
C13 0.0253(16) 0.0142(13) 0.0238(15) 0.0018(12) -0.0026(13) 0.0030(12)
C14 0.0269(18) 0.0367(19) 0.0276(17) 0.0022(14) -0.0035(14) 0.0022(14)
C15 0.0278(18) 0.0208(15) 0.0352(18) -0.0040(13) 0.0039(15) 0.0037(13)
C16 0.0217(14) 0.0102(12) 0.0116(12) 0.0028(9) 0.0037(11) -0.0041(11)
C17 0.0243(16) 0.0196(14) 0.0165(14) 0.0017(11) -0.0008(12) -0.0038(12)
C18 0.0264(17) 0.0252(16) 0.0275(16) -0.0045(13) -0.0057(14) -0.0080(13)
C19 0.0378(18) 0.0193(14) 0.0262(16) -0.0059(12) 0.0013(14) -0.0083(12)
C20 0.0349(18) 0.0118(13) 0.0252(15) -0.0022(11) 0.0078(15) 0.0006(13)
C21 0.0222(15) 0.0148(13) 0.0157(13) 0.0033(10) 0.0024(12) -0.0024(11)
C22 0.0176(15) 0.0240(15) 0.0201(14) -0.0006(12) -0.0022(11) -0.0034(12)
C23 0.0272(18) 0.0375(19) 0.0272(18) 0.0037(15) 0.0015(14) -0.0055(14)
C24 0.0242(15) 0.0347(16) 0.0220(16) 0.0026(13) -0.0005(13) -0.0013(13)
C25 0.0208(15) 0.0145(13) 0.0290(16) -0.0015(12) 0.0008(13) 0.0020(11)
C26 0.0256(19) 0.048(2) 0.060(3) 0.016(2) 0.0078(17) -0.0056(16)
C27 0.036(2) 0.0271(17) 0.040(2) 0.0013(15) -0.0076(16) 0.0072(14)
C28 0.0156(14) 0.0120(12) 0.0122(12) -0.0010(9) -0.0024(11) 0.0020(10)
C29 0.0217(15) 0.0149(12) 0.0080(11) 0.0007(10) 0.0029(11) -0.0049(12)
C30 0.0215(16) 0.0238(14) 0.0147(14) -0.0007(11) -0.0003(11) -0.0020(12)
C31 0.0245(17) 0.0385(18) 0.0177(14) -0.0031(13) 0.0022(12) -0.0130(14)
C32 0.050(2) 0.0218(15) 0.0147(14) -0.0038(12) 0.0034(14) -0.0207(14)
C33 0.052(2) 0.0147(14) 0.0202(15) 0.0016(11) -0.0028(15) -0.0014(14)
C34 0.0325(18) 0.0193(14) 0.0161(13) 0.0020(11) -0.0023(13) -0.0011(13)
C35 0.0163(14) 0.0117(12) 0.0155(13) 0.0014(10) -0.0003(11) 0.0002(10)
C36 0.0245(16) 0.0247(16) 0.0162(14) -0.0009(11) -0.0024(12) -0.0042(12)
C37 0.0314(18) 0.0310(17) 0.0150(14) -0.0021(12) 0.0060(13) -0.0023(14)
C38 0.0222(17) 0.0270(17) 0.0275(17) -0.0010(13) 0.0097(13) -0.0021(13)
C39 0.0172(16) 0.0326(18) 0.0250(17) 0.0015(14) -0.0015(12) -0.0003(13)
C40 0.0205(15) 0.0237(15) 0.0143(13) 0.0019(11) 0.0009(12) 0.0004(12)
O1 0.0165(10) 0.0141(9) 0.0158(9) 0.0014(7) -0.0017(8) 0.0025(8)
B1 0.0220(17) 0.0173(15) 0.0113(14) -0.0023(12) 0.0025(12) 0.0023(13)
C41 0.0211(15) 0.0157(13) 0.0174(14) 0.0021(11) 0.0015(12) 0.0000(11)
C42 0.0200(16) 0.0190(14) 0.0212(15) 0.0022(12) -0.0004(12) 0.0016(12)
C43 0.0267(17) 0.0250(16) 0.0247(16) 0.0007(13) -0.0088(13) 0.0025(13)
C44 0.0248(17) 0.0249(15) 0.0365(18) 0.0020(14) -0.0051(15) 0.0099(13)
C45 0.0356(19) 0.0207(15) 0.0303(18) -0.0077(13) 0.0017(15) 0.0065(14)
C46 0.0279(17) 0.0202(15) 0.0232(16) -0.0001(12) -0.0014(13) 0.0020(12)
C47 0.0351(19) 0.0299(17) 0.0209(16) -0.0067(13) -0.0067(14) 0.0047(14)
C48 0.0220(15) 0.0142(13) 0.0211(14) -0.0012(11) 0.0030(12) 0.0052(11)
C49 0.0241(17) 0.0208(15) 0.0301(17) -0.0006(13) 0.0037(13) 0.0011(12)
C50 0.0258(17) 0.0253(16) 0.041(2) 0.0027(14) 0.0095(15) -0.0015(13)
C51 0.0185(17) 0.0247(17) 0.055(2) -0.0120(16) -0.0025(15) -0.0008(13)
C52 0.0272(16) 0.0263(15) 0.0317(18) -0.0057(14) -0.0066(15) 0.0054(12)
C53 0.0261(16) 0.0175(14) 0.0249(15) -0.0010(12) -0.0012(13) 0.0004(12)
C54 0.044(2) 0.044(2) 0.0273(18) 0.0072(16) 0.0059(16) -0.0093(17)

loop_
_atom_type_symbol
_atom_type_description
_atom_type_scat_dispersion_real
_atom_type_scat_dispersion_imag
_atom_type_scat_source
C C 0.0033 0.0016 'International Tables Vol C Tables 4.2.6.8 and 6.1.1.4'
H H 0.0000 0.0000 'International Tables Vol C Tables 4.2.6.8 and 6.1.1.4'
Au Au -2.0133 8.8022 'International Tables Vol C Tables 4.2.6.8 and 6.1.1.4'
B B 0.0013 0.0007 'International Tables Vol C Tables 4.2.6.8 and 6.1.1.4'
N N 0.0061 0.0033 'International Tables Vol C Tables 4.2.6.8 and 6.1.1.4'
O O 0.0106 0.0060 'International Tables Vol C Tables 4.2.6.8 and 6.1.1.4'

loop_
_geom_angle_atom_site_label_1
_geom_angle_atom_site_label_2
_geom_angle_atom_site_label_3
_geom_angle
_geom_angle_site_symmetry_1
_geom_angle_site_symmetry_3
_geom_angle_publ_flag
C1 Au1 C28 172.97(11) . . ?
N1 C1 N2 103.9(2) . . ?
N1 C1 Au1 130.91(19) . . ?
N2 C1 Au1 124.79(18) . . ?
C1 N1 C2 111.8(2) . . ?
C1 N1 C4 125.0(2) . . ?
C2 N1 C4 123.2(2) . . ?
C3 C2 N1 106.3(2) . . ?
C3 C2 H2 126.9 . . ?
N1 C2 H2 126.9 . . ?
C2 C3 N2 107.0(2) . . ?
C2 C3 H3 126.5 . . ?
N2 C3 H3 126.5 . . ?
C1 N2 C3 111.0(2) . . ?
C1 N2 C16 124.0(2) . . ?
C3 N2 C16 124.9(2) . . ?
C9 C4 C5 123.6(3) . . ?
C9 C4 N1 118.6(2) . . ?
C5 C4 N1 117.8(2) . . ?
C6 C5 C4 116.6(3) . . ?
C6 C5 C10 120.4(3) . . ?
C4 C5 C10 122.9(2) . . ?
C7 C6 C5 121.3(3) . . ?
C7 C6 H6 119.4 . . ?
C5 C6 H6 119.4 . . ?
C8 C7 C6 120.3(3) . . ?
C8 C7 H7 119.8 . . ?
C6 C7 H7 119.8 . . ?
C7 C8 C9 121.0(3) . . ?
C7 C8 H8 119.5 . . ?
C9 C8 H8 119.5 . . ?
C4 C9 C8 117.2(3) . . ?
C4 C9 C13 122.9(2) . . ?
C8 C9 C13 119.9(3) . . ?
C5 C10 C12 110.8(3) . . ?
C5 C10 C11 111.2(3) . . ?
C12 C10 C11 111.2(3) . . ?
C5 C10 H10 107.8 . . ?
C12 C10 H10 107.8 . . ?
C11 C10 H10 107.8 . . ?
C10 C11 H11 109.5 . . ?
C10 C11 H11A 109.5 . . ?
H11 C11 H11A 109.5 . . ?
C10 C11 H11B 109.5 . . ?
H11 C11 H11B 109.5 . . ?
H11A C11 H11B 109.5 . . ?
C10 C12 H12 109.5 . . ?
C10 C12 H12A 109.5 . . ?
H12 C12 H12A 109.5 . . ?
C10 C12 H12B 109.5 . . ?
H12 C12 H12B 109.5 . . ?
H12A C12 H12B 109.5 . . ?
C14 C13 C9 110.7(2) . . ?
C14 C13 C15 111.1(2) . . ?
C9 C13 C15 111.2(2) . . ?
C14 C13 H13 107.9 . . ?
C9 C13 H13 107.9 . . ?
C15 C13 H13 107.9 . . ?
C13 C14 H14 109.5 . . ?
C13 C14 H14A 109.5 . . ?
H14 C14 H14A 109.5 . . ?
C13 C14 H14B 109.5 . . ?
H14 C14 H14B 109.5 . . ?
H14A C14 H14B 109.5 . . ?
C13 C15 H15 109.5 . . ?
C13 C15 H15A 109.5 . . ?
H15 C15 H15A 109.5 . . ?
C13 C15 H15B 109.5 . . ?
H15 C15 H15B 109.5 . . ?
H15A C15 H15B 109.5 . . ?
C17 C16 C21 123.6(2) . . ?
C17 C16 N2 118.1(2) . . ?
C21 C16 N2 118.3(2) . . ?
C16 C17 C18 116.9(3) . . ?
C16 C17 C22 123.1(2) . . ?
C18 C17 C22 120.0(3) . . ?
C19 C18 C17 121.2(3) . . ?
C19 C18 H18 119.4 . . ?
C17 C18 H18 119.4 . . ?
C20 C19 C18 120.2(3) . . ?
C20 C19 H19 119.9 . . ?
C18 C19 H19 119.9 . . ?
C19 C20 C21 121.3(3) . . ?
C19 C20 H20 119.3 . . ?
C21 C20 H20 119.3 . . ?
C16 C21 C20 116.8(3) . . ?
C16 C21 C25 122.7(2) . . ?
C20 C21 C25 120.5(3) . . ?
C17 C22 C23 111.8(2) . . ?
C17 C22 C24 109.4(2) . . ?
C23 C22 C24 112.0(2) . . ?
C17 C22 H22 107.8 . . ?
C23 C22 H22 107.8 . . ?
C24 C22 H22 107.8 . . ?
C22 C23 H23 109.5 . . ?
C22 C23 H23A 109.5 . . ?
H23 C23 H23A 109.5 . . ?
C22 C23 H23B 109.5 . . ?
H23 C23 H23B 109.5 . . ?
H23A C23 H23B 109.5 . . ?
C22 C24 H24 109.5 . . ?
C22 C24 H24A 109.5 . . ?
H24 C24 H24A 109.5 . . ?
C22 C24 H24B 109.5 . . ?
H24 C24 H24B 109.5 . . ?
H24A C24 H24B 109.5 . . ?
C21 C25 C26 111.0(3) . . ?
C21 C25 C27 112.1(2) . . ?
C26 C25 C27 110.5(3) . . ?
C21 C25 H25 107.7 . . ?
C26 C25 H25 107.7 . . ?
C27 C25 H25 107.7 . . ?
C25 C26 H26 109.5 . . ?
C25 C26 H26A 109.5 . . ?
H26 C26 H26A 109.5 . . ?
C25 C26 H26B 109.5 . . ?
H26 C26 H26B 109.5 . . ?
H26A C26 H26B 109.5 . . ?
C25 C27 H27 109.5 . . ?
C25 C27 H27A 109.5 . . ?
H27 C27 H27A 109.5 . . ?
C25 C27 H27B 109.5 . . ?
H27 C27 H27B 109.5 . . ?
H27A C27 H27B 109.5 . . ?
O1 C28 C29 105.7(2) . . ?
O1 C28 C35 108.6(2) . . ?
C29 C28 C35 110.4(2) . . ?
O1 C28 Au1 109.80(15) . . ?
C29 C28 Au1 102.86(16) . . ?
C35 C28 Au1 118.66(18) . . ?
C30 C29 C34 117.2(3) . . ?
C30 C29 C28 122.8(2) . . ?
C34 C29 C28 119.9(3) . . ?
C31 C30 C29 120.8(3) . . ?
C31 C30 H30 119.6 . . ?
C29 C30 H30 119.6 . . ?
C32 C31 C30 120.9(3) . . ?
C32 C31 H31 119.6 . . ?
C30 C31 H31 119.6 . . ?
C31 C32 C33 119.1(3) . . ?
C31 C32 H32 120.4 . . ?
C33 C32 H32 120.4 . . ?
C34 C33 C32 120.3(3) . . ?
C34 C33 H33 119.8 . . ?
C32 C33 H33 119.8 . . ?
C33 C34 C29 121.6(3) . . ?
C33 C34 H34 119.2 . . ?
C29 C34 H34 119.2 . . ?
C40 C35 C36 118.0(3) . . ?
C40 C35 C28 122.7(2) . . ?
C36 C35 C28 119.4(2) . . ?
C37 C36 C35 121.2(3) . . ?
C37 C36 H36 119.4 . . ?
C35 C36 H36 119.4 . . ?
C38 C37 C36 120.0(3) . . ?
C38 C37 H37 120.0 . . ?
C36 C37 H37 120.0 . . ?
C39 C38 C37 119.5(3) . . ?
C39 C38 H38 120.3 . . ?
C37 C38 H38 120.3 . . ?
C38 C39 C40 120.4(3) . . ?
C38 C39 H39 119.8 . . ?
C40 C39 H39 119.8 . . ?
C35 C40 C39 120.8(3) . . ?
C35 C40 H40 119.6 . . ?
C39 C40 H40 119.6 . . ?
B1 O1 C28 129.4(2) . . ?
O1 B1 C41 115.6(3) . . ?
O1 B1 C48 126.5(3) . . ?
C41 B1 C48 117.9(2) . . ?
C46 C41 C42 117.5(3) . . ?
C46 C41 B1 117.2(2) . . ?
C42 C41 B1 125.2(2) . . ?
C43 C42 C41 119.4(3) . . ?
C43 C42 C47 118.9(3) . . ?
C41 C42 C47 121.7(3) . . ?
C44 C43 C42 121.7(3) . . ?
C44 C43 H43 119.2 . . ?
C42 C43 H43 119.2 . . ?
C43 C44 C45 119.7(3) . . ?
C43 C44 H44 120.2 . . ?
C45 C44 H44 120.2 . . ?
C44 C45 C46 119.1(3) . . ?
C44 C45 H45 120.5 . . ?
C46 C45 H45 120.5 . . ?
C45 C46 C41 122.7(3) . . ?
C45 C46 H46 118.7 . . ?
C41 C46 H46 118.7 . . ?
C42 C47 H47 109.5 . . ?
C42 C47 H47A 109.5 . . ?
H47 C47 H47A 109.5 . . ?
C42 C47 H47B 109.5 . . ?
H47 C47 H47B 109.5 . . ?
H47A C47 H47B 109.5 . . ?
C53 C48 C49 118.3(3) . . ?
C53 C48 B1 122.2(3) . . ?
C49 C48 B1 119.4(3) . . ?
C50 C49 C48 119.7(3) . . ?
C50 C49 C54 119.7(3) . . ?
C48 C49 C54 120.6(3) . . ?
C49 C50 C51 121.2(3) . . ?
C49 C50 H50 119.4 . . ?
C51 C50 H50 119.4 . . ?
C52 C51 C50 119.6(3) . . ?
C52 C51 H51 120.2 . . ?
C50 C51 H51 120.2 . . ?
C51 C52 C53 119.9(3) . . ?
C51 C52 H52 120.0 . . ?
C53 C52 H52 120.0 . . ?
C52 C53 C48 121.2(3) . . ?
C52 C53 H53 119.4 . . ?
C48 C53 H53 119.4 . . ?
C49 C54 H54 109.5 . . ?
C49 C54 H54A 109.5 . . ?
H54 C54 H54A 109.5 . . ?
C49 C54 H54B 109.5 . . ?
H54 C54 H54B 109.5 . . ?
H54A C54 H54B 109.5 . . ?

loop_
_geom_bond_atom_site_label_1
_geom_bond_atom_site_label_2
_geom_bond_distance
_geom_bond_site_symmetry_2
_geom_bond_publ_flag
Au1 C1 2.032(3) . ?
Au1 C28 2.094(3) . ?
C1 N1 1.355(3) . ?
C1 N2 1.357(3) . ?
N1 C2 1.383(3) . ?
N1 C4 1.453(3) . ?
C2 C3 1.343(4) . ?
C2 H2 0.9500 . ?
C3 N2 1.387(3) . ?
C3 H3 0.9500 . ?
N2 C16 1.447(3) . ?
C4 C9 1.388(4) . ?
C4 C5 1.402(4) . ?
C5 C6 1.397(4) . ?
C5 C10 1.515(4) . ?
C6 C7 1.382(4) . ?
C6 H6 0.9500 . ?
C7 C8 1.380(4) . ?
C7 H7 0.9500 . ?
C8 C9 1.398(4) . ?
C8 H8 0.9500 . ?
C9 C13 1.526(4) . ?
C10 C12 1.527(5) . ?
C10 C11 1.532(4) . ?
C10 H10 1.0000 . ?
C11 H11 0.9800 . ?
C11 H11A 0.9800 . ?
C11 H11B 0.9800 . ?
C12 H12 0.9800 . ?
C12 H12A 0.9800 . ?
C12 H12B 0.9800 . ?
C13 C14 1.525(4) . ?
C13 C15 1.530(4) . ?
C13 H13 1.0000 . ?
C14 H14 0.9800 . ?
C14 H14A 0.9800 . ?
C14 H14B 0.9800 . ?
C15 H15 0.9800 . ?
C15 H15A 0.9800 . ?
C15 H15B 0.9800 . ?
C16 C17 1.394(4) . ?
C16 C21 1.396(4) . ?
C17 C18 1.400(4) . ?
C17 C22 1.511(4) . ?
C18 C19 1.381(4) . ?
C18 H18 0.9500 . ?
C19 C20 1.380(4) . ?
C19 H19 0.9500 . ?
C20 C21 1.397(4) . ?
C20 H20 0.9500 . ?
C21 C25 1.518(4) . ?
C22 C23 1.534(4) . ?
C22 C24 1.537(4) . ?
C22 H22 1.0000 . ?
C23 H23 0.9800 . ?
C23 H23A 0.9800 . ?
C23 H23B 0.9800 . ?
C24 H24 0.9800 . ?
C24 H24A 0.9800 . ?
C24 H24B 0.9800 . ?
C25 C26 1.524(4) . ?
C25 C27 1.530(4) . ?
C25 H25 1.0000 . ?
C26 H26 0.9800 . ?
C26 H26A 0.9800 . ?
C26 H26B 0.9800 . ?
C27 H27 0.9800 . ?
C27 H27A 0.9800 . ?
C27 H27B 0.9800 . ?
C28 O1 1.482(3) . ?
C28 C29 1.520(4) . ?
C28 C35 1.528(4) . ?
C29 C30 1.399(4) . ?
C29 C34 1.407(4) . ?
C30 C31 1.397(4) . ?
C30 H30 0.9500 . ?
C31 C32 1.373(5) . ?
C31 H31 0.9500 . ?
C32 C33 1.396(5) . ?
C32 H32 0.9500 . ?
C33 C34 1.377(4) . ?
C33 H33 0.9500 . ?
C34 H34 0.9500 . ?
C35 C40 1.387(4) . ?
C35 C36 1.394(4) . ?
C36 C37 1.385(4) . ?
C36 H36 0.9500 . ?
C37 C38 1.383(4) . ?
C37 H37 0.9500 . ?
C38 C39 1.377(4) . ?
C38 H38 0.9500 . ?
C39 C40 1.392(4) . ?
C39 H39 0.9500 . ?
C40 H40 0.9500 . ?
O1 B1 1.343(4) . ?
B1 C41 1.594(4) . ?
B1 C48 1.601(4) . ?
C41 C46 1.395(4) . ?
C41 C42 1.409(4) . ?
C42 C43 1.401(4) . ?
C42 C47 1.508(4) . ?
C43 C44 1.380(4) . ?
C43 H43 0.9500 . ?
C44 C45 1.383(5) . ?
C44 H44 0.9500 . ?
C45 C46 1.391(4) . ?
C45 H45 0.9500 . ?
C46 H46 0.9500 . ?
C47 H47 0.9800 . ?
C47 H47A 0.9800 . ?
C47 H47B 0.9800 . ?
C48 C53 1.395(4) . ?
C48 C49 1.408(4) . ?
C49 C50 1.383(4) . ?
C49 C54 1.512(5) . ?
C50 C51 1.386(5) . ?
C50 H50 0.9500 . ?
C51 C52 1.378(5) . ?
C51 H51 0.9500 . ?
C52 C53 1.387(4) . ?
C52 H52 0.9500 . ?
C53 H53 0.9500 . ?
C54 H54 0.9800 . ?
C54 H54A 0.9800 . ?
C54 H54B 0.9800 . ?

loop_
_geom_torsion_atom_site_label_1
_geom_torsion_atom_site_label_2
_geom_torsion_atom_site_label_3
_geom_torsion_atom_site_label_4
_geom_torsion
_geom_torsion_site_symmetry_1
_geom_torsion_site_symmetry_2
_geom_torsion_site_symmetry_3
_geom_torsion_site_symmetry_4
_geom_torsion_publ_flag
N2 C1 N1 C2 0.2(3) . . . . ?
Au1 C1 N1 C2 -172.5(2) . . . . ?
N2 C1 N1 C4 -178.7(2) . . . . ?
Au1 C1 N1 C4 8.5(4) . . . . ?
C1 N1 C2 C3 -0.2(3) . . . . ?
C4 N1 C2 C3 178.8(2) . . . . ?
N1 C2 C3 N2 0.1(3) . . . . ?
N1 C1 N2 C3 -0.2(3) . . . . ?
Au1 C1 N2 C3 173.13(18) . . . . ?
N1 C1 N2 C16 177.6(2) . . . . ?
Au1 C1 N2 C16 -9.0(4) . . . . ?
C2 C3 N2 C1 0.1(3) . . . . ?
C2 C3 N2 C16 -177.7(2) . . . . ?
C1 N1 C4 C9 -90.3(3) . . . . ?
C2 N1 C4 C9 90.9(3) . . . . ?
C1 N1 C4 C5 92.0(3) . . . . ?
C2 N1 C4 C5 -86.8(3) . . . . ?
C9 C4 C5 C6 0.5(4) . . . . ?
N1 C4 C5 C6 178.1(3) . . . . ?
C9 C4 C5 C10 178.6(3) . . . . ?
N1 C4 C5 C10 -3.8(4) . . . . ?
C4 C5 C6 C7 0.1(5) . . . . ?
C10 C5 C6 C7 -178.1(3) . . . . ?
C5 C6 C7 C8 -0.4(5) . . . . ?
C6 C7 C8 C9 0.2(5) . . . . ?
C5 C4 C9 C8 -0.7(4) . . . . ?
N1 C4 C9 C8 -178.2(2) . . . . ?
C5 C4 C9 C13 -179.6(3) . . . . ?
N1 C4 C9 C13 2.8(4) . . . . ?
C7 C8 C9 C4 0.3(4) . . . . ?
C7 C8 C9 C13 179.3(3) . . . . ?
C6 C5 C10 C12 65.8(4) . . . . ?
C4 C5 C10 C12 -112.2(3) . . . . ?
C6 C5 C10 C11 -58.4(4) . . . . ?
C4 C5 C10 C11 123.6(3) . . . . ?
C4 C9 C13 C14 110.9(3) . . . . ?
C8 C9 C13 C14 -68.0(4) . . . . ?
C4 C9 C13 C15 -125.1(3) . . . . ?
C8 C9 C13 C15 56.0(4) . . . . ?
C1 N2 C16 C17 95.7(3) . . . . ?
C3 N2 C16 C17 -86.8(3) . . . . ?
C1 N2 C16 C21 -84.5(3) . . . . ?
C3 N2 C16 C21 93.1(3) . . . . ?
C21 C16 C17 C18 2.6(4) . . . . ?
N2 C16 C17 C18 -177.6(2) . . . . ?
C21 C16 C17 C22 -179.9(2) . . . . ?
N2 C16 C17 C22 -0.1(4) . . . . ?
C16 C17 C18 C19 -0.8(4) . . . . ?
C22 C17 C18 C19 -178.3(3) . . . . ?
C17 C18 C19 C20 -0.4(5) . . . . ?
C18 C19 C20 C21 -0.2(5) . . . . ?
C17 C16 C21 C20 -3.1(4) . . . . ?
N2 C16 C21 C20 177.1(2) . . . . ?
C17 C16 C21 C25 178.8(3) . . . . ?
N2 C16 C21 C25 -1.0(4) . . . . ?
C19 C20 C21 C16 1.8(4) . . . . ?
C19 C20 C21 C25 180.0(3) . . . . ?
C16 C17 C22 C23 128.8(3) . . . . ?
C18 C17 C22 C23 -53.8(4) . . . . ?
C16 C17 C22 C24 -106.6(3) . . . . ?
C18 C17 C22 C24 70.8(3) . . . . ?
C16 C21 C25 C26 104.2(3) . . . . ?
C20 C21 C25 C26 -73.9(3) . . . . ?
C16 C21 C25 C27 -131.8(3) . . . . ?
C20 C21 C25 C27 50.1(4) . . . . ?
O1 C28 C29 C30 15.3(3) . . . . ?
C35 C28 C29 C30 132.6(3) . . . . ?
Au1 C28 C29 C30 -99.9(2) . . . . ?
O1 C28 C29 C34 -167.4(2) . . . . ?
C35 C28 C29 C34 -50.1(3) . . . . ?
Au1 C28 C29 C34 77.4(3) . . . . ?
C34 C29 C30 C31 -1.2(4) . . . . ?
C28 C29 C30 C31 176.2(2) . . . . ?
C29 C30 C31 C32 0.2(4) . . . . ?
C30 C31 C32 C33 0.9(5) . . . . ?
C31 C32 C33 C34 -1.1(5) . . . . ?
C32 C33 C34 C29 0.1(4) . . . . ?
C30 C29 C34 C33 1.0(4) . . . . ?
C28 C29 C34 C33 -176.4(3) . . . . ?
O1 C28 C35 C40 -116.8(3) . . . . ?
C29 C28 C35 C40 127.8(3) . . . . ?
Au1 C28 C35 C40 9.5(3) . . . . ?
O1 C28 C35 C36 63.6(3) . . . . ?
C29 C28 C35 C36 -51.9(3) . . . . ?
Au1 C28 C35 C36 -170.2(2) . . . . ?
C40 C35 C36 C37 -0.9(4) . . . . ?
C28 C35 C36 C37 178.8(3) . . . . ?
C35 C36 C37 C38 1.0(5) . . . . ?
C36 C37 C38 C39 0.3(5) . . . . ?
C37 C38 C39 C40 -1.7(5) . . . . ?
C36 C35 C40 C39 -0.5(4) . . . . ?
C28 C35 C40 C39 179.8(3) . . . . ?
C38 C39 C40 C35 1.8(5) . . . . ?
C29 C28 O1 B1 169.7(3) . . . . ?
C35 C28 O1 B1 51.2(3) . . . . ?
Au1 C28 O1 B1 -80.0(3) . . . . ?
C28 O1 B1 C41 176.4(2) . . . . ?
C28 O1 B1 C48 -1.8(4) . . . . ?
O1 B1 C41 C46 -132.9(3) . . . . ?
C48 B1 C41 C46 45.5(4) . . . . ?
O1 B1 C41 C42 46.6(4) . . . . ?
C48 B1 C41 C42 -135.1(3) . . . . ?
C46 C41 C42 C43 2.0(4) . . . . ?
B1 C41 C42 C43 -177.4(3) . . . . ?
C46 C41 C42 C47 -176.1(3) . . . . ?
B1 C41 C42 C47 4.5(4) . . . . ?
C41 C42 C43 C44 -0.3(5) . . . . ?
C47 C42 C43 C44 177.8(3) . . . . ?
C42 C43 C44 C45 -0.6(5) . . . . ?
C43 C44 C45 C46 -0.3(5) . . . . ?
C44 C45 C46 C41 2.2(5) . . . . ?
C42 C41 C46 C45 -3.0(4) . . . . ?
B1 C41 C46 C45 176.5(3) . . . . ?
O1 B1 C48 C53 64.7(4) . . . . ?
C41 B1 C48 C53 -113.4(3) . . . . ?
O1 B1 C48 C49 -117.4(3) . . . . ?
C41 B1 C48 C49 64.5(3) . . . . ?
C53 C48 C49 C50 0.3(4) . . . . ?
B1 C48 C49 C50 -177.7(3) . . . . ?
C53 C48 C49 C54 -178.5(3) . . . . ?
B1 C48 C49 C54 3.5(4) . . . . ?
C48 C49 C50 C51 -0.3(5) . . . . ?
C54 C49 C50 C51 178.6(3) . . . . ?
C49 C50 C51 C52 0.0(5) . . . . ?
C50 C51 C52 C53 0.3(5) . . . . ?
C51 C52 C53 C48 -0.3(4) . . . . ?
C49 C48 C53 C52 0.0(4) . . . . ?
B1 C48 C53 C52 177.9(3) . . . . ?
